data_7133206
loop_
_publ_author_name
'Hu, Lei'
'Chakraborty, Sayandip'
'Tumanov, Nikolay'
'Wouters, Johan'
'Robiette, Rapha&#xeb;l'
'Berionni, Guillaume'

_publ_section_title
;
 Regulating iminophosphorane P&#xe001;N bond reactivity through geometric
 constraints with cage-shaped triarylphosphines.
;
_journal_issue 55
_journal_name_full 'Chemical communications (Cambridge, England)'
_journal_page_first 7073
_journal_page_last 7076
_journal_paper_doi 10.1039/d4cc01868k
_journal_volume 60
_journal_year 2024
_chemical_formula_moiety 'C26 H20 N O2 P S'
_chemical_formula_sum 'C26 H20 N O2 P S'
_chemical_formula_weight 441.46
_chemical_name_common
;
N-(10H-5l5-5,10-[1,2]benzenoacridophosphin-5-ylidene)-4-
methylbenzenesulfonamide
;
_chemical_name_systematic
;
N-(10H-5l5-5,10-[1,2]benzenoacridophosphin-5-ylidene)-4-
methylbenzenesulfonamide
;
_space_group_crystal_system monoclinic
_space_group_IT_number 14
_space_group_name_Hall '-P 2ybc'
_space_group_name_H-M_alt 'P 1 21/c 1'
_atom_sites_solution_hydrogens mixed
_atom_sites_solution_primary dual
_atom_sites_solution_secondary dual
_audit_creation_method SHELXL-2018/3
_audit_update_record
;
2024-04-10 deposited with the CCDC.	2024-04-28 downloaded from the CCDC.
;
_cell_angle_alpha 90
_cell_angle_beta 99.7093(16)
_cell_angle_gamma 90
_cell_formula_units_Z 4
_cell_length_a 8.19512(14)
_cell_length_b 13.9420(2)
_cell_length_c 19.4641(3)
_cell_measurement_reflns_used 6607
_cell_measurement_temperature 295(2)
_cell_measurement_theta_max 66.9650
_cell_measurement_theta_min 3.9010
_cell_volume 2192.04(6)
_computing_cell_refinement 'CrysAlisPro 1.171.40.53 (Rigaku OD, 2019)'
_computing_data_collection 'CrysAlisPro 1.171.40.53 (Rigaku OD, 2019)'
_computing_data_reduction 'CrysAlisPro 1.171.40.53 (Rigaku OD, 2019)'
_computing_molecular_graphics 'Mercury 4.0 (Macrae et al, 2020)'
_computing_publication_material 'enCIFer (Allen et al, 2004)'
_computing_structure_refinement 'SHELXL-2018/3 (Sheldrick, 2018)'
_computing_structure_solution 'SHELXT (Sheldrick, 2015)'
_diffrn_ambient_temperature 295(2)
_diffrn_detector_area_resol_mean 5.1856
_diffrn_measured_fraction_theta_full 0.993
_diffrn_measured_fraction_theta_max 0.993
_diffrn_measurement_device_type
;
Oxford Diffraction Xcalibur, Ruby, Gemini Ultra
;
_diffrn_measurement_method '\w scans'
_diffrn_radiation_monochromator 'multilayer mirror'
_diffrn_radiation_type CuK\a
_diffrn_radiation_wavelength 1.54184
_diffrn_reflns_av_R_equivalents 0.0281
_diffrn_reflns_av_unetI/netI 0.0300
_diffrn_reflns_Laue_measured_fraction_full 0.993
_diffrn_reflns_Laue_measured_fraction_max 0.993
_diffrn_reflns_limit_h_max 9
_diffrn_reflns_limit_h_min -9
_diffrn_reflns_limit_k_max 16
_diffrn_reflns_limit_k_min -16
_diffrn_reflns_limit_l_max 19
_diffrn_reflns_limit_l_min -23
_diffrn_reflns_number 11121
_diffrn_reflns_point_group_measured_fraction_full 0.993
_diffrn_reflns_point_group_measured_fraction_max 0.993
_diffrn_reflns_theta_full 67.067
_diffrn_reflns_theta_max 67.067
_diffrn_reflns_theta_min 3.919
_diffrn_source 'fine-focus sealed tube'
_exptl_absorpt_coefficient_mu 2.186
_exptl_absorpt_correction_T_max 0.740
_exptl_absorpt_correction_T_min 0.508
_exptl_absorpt_correction_type analytical
_exptl_absorpt_process_details
;
CrysAlisPro 1.171.40.53 (Rigaku Oxford Diffraction, 2019)
Analytical numeric absorption correction using a multifaceted crystal
model based on expressions derived by R.C. Clark & J.S. Reid.
(Clark, R. C. & Reid, J. S. (1995). Acta Cryst. A51, 887-897)
Empirical absorption correction using spherical harmonics,
 implemented in SCALE3 ABSPACK scaling algorithm.
;
_exptl_crystal_colour colourless
_exptl_crystal_density_diffrn 1.338
_exptl_crystal_description block
_exptl_crystal_F_000 920
_exptl_crystal_size_max 0.460
_exptl_crystal_size_mid 0.220
_exptl_crystal_size_min 0.150
_refine_diff_density_max 0.910
_refine_diff_density_min -0.618
_refine_diff_density_rms 0.071
_refine_ls_extinction_method none
_refine_ls_goodness_of_fit_ref 1.092
_refine_ls_hydrogen_treatment constr
_refine_ls_matrix_type full
_refine_ls_number_parameters 281
_refine_ls_number_reflns 3893
_refine_ls_number_restraints 0
_refine_ls_restrained_S_all 1.092
_refine_ls_R_factor_all 0.0670
_refine_ls_R_factor_gt 0.0632
_refine_ls_shift/su_max 0.000
_refine_ls_shift/su_mean 0.000
_refine_ls_structure_factor_coef Fsqd
_refine_ls_weighting_details 'w=1/[\s^2^(Fo^2^)+(0.0989P)^2^+1.8333P] where P=(Fo^2^+2Fc^2^)/3'
_refine_ls_weighting_scheme calc
_refine_ls_wR_factor_gt 0.1784
_refine_ls_wR_factor_ref 0.1828
_reflns_Friedel_coverage 0.000
_reflns_number_gt 3579
_reflns_number_total 3893
_reflns_threshold_expression 'I > 2\s(I)'
_cod_data_source_file d4cc01868k2.cif
_cod_data_source_block nt0718_LHB_Ts-N-p-trip
_cod_depositor_comments 'Adding full bibliography for 7133202--7133219.cif.'
_cod_original_cell_volume 2192.04(7)
_cod_original_sg_symbol_H-M 'P 21/c'
_cod_database_code 7133206
_shelx_shelxl_version_number 2018/3
_shelx_space_group_comment
;
The symmetry employed for this shelxl refinement is uniquely defined
by the following loop, which should always be used as a source of
symmetry information in preference to the above space-group names.
They are only intended as comments.
;
_shelx_estimated_absorpt_t_min 0.433
_shelx_estimated_absorpt_t_max 0.735

loop_
_space_group_symop_operation_xyz
'x, y, z'
'-x, y+1/2, -z+1/2'
'-x, -y, -z'
'x, -y-1/2, z-1/2'

loop_
_atom_site_label
_atom_site_type_symbol
_atom_site_fract_x
_atom_site_fract_y
_atom_site_fract_z
_atom_site_U_iso_or_equiv
_atom_site_adp_type
_atom_site_occupancy
_atom_site_site_symmetry_order
_atom_site_calc_flag
_atom_site_refinement_flags_posn
_atom_site_refinement_flags_adp
_atom_site_refinement_flags_occupancy
_atom_site_disorder_assembly
_atom_site_disorder_group
S1 S 0.45198(10) 0.65856(7) 0.27137(4) 0.0595(3) Uani 1 1 d . . . . .
P1 P 0.50690(8) 0.73609(5) 0.40781(4) 0.0392(2) Uani 1 1 d . . . . .
O1 O 0.3392(3) 0.5925(2) 0.29636(17) 0.0898(10) Uani 1 1 d . . . . .
O2 O 0.3922(4) 0.7042(3) 0.20745(14) 0.1000(12) Uani 1 1 d . . . . .
N1 N 0.5203(4) 0.73598(19) 0.32759(15) 0.0531(7) Uani 1 1 d . . . . .
C1 C 0.6003(3) 0.84182(19) 0.44830(16) 0.0414(6) Uani 1 1 d . . . . .
C2 C 0.6795(4) 0.9120(2) 0.41559(18) 0.0510(7) Uani 1 1 d . . . . .
H2 H 0.682523 0.908350 0.368113 0.061 Uiso 1 1 calc R U . . .
C3 C 0.7542(4) 0.9878(2) 0.4553(2) 0.0624(9) Uani 1 1 d . . . . .
H3 H 0.808780 1.035154 0.434289 0.075 Uiso 1 1 calc R U . . .
C4 C 0.7481(4) 0.9934(2) 0.5251(2) 0.0617(9) Uani 1 1 d . . . . .
H4 H 0.798970 1.044535 0.550994 0.074 Uiso 1 1 calc R U . . .
C5 C 0.6670(4) 0.9237(2) 0.55764(18) 0.0516(7) Uani 1 1 d . . . . .
H5 H 0.661652 0.928816 0.604851 0.062 Uiso 1 1 calc R U . . .
C6 C 0.5940(3) 0.8464(2) 0.51916(16) 0.0417(6) Uani 1 1 d . . . . .
C7 C 0.5076(3) 0.7628(2) 0.55045(16) 0.0436(6) Uani 1 1 d . . . . .
H7 H 0.507531 0.772217 0.600334 0.052 Uiso 1 1 calc R U . . .
C8 C 0.3291(3) 0.75440(19) 0.50906(16) 0.0403(6) Uani 1 1 d . . . . .
C9 C 0.1901(4) 0.7587(2) 0.54114(17) 0.0476(7) Uani 1 1 d . . . . .
H9 H 0.200877 0.767175 0.589078 0.057 Uiso 1 1 calc R U . . .
C10 C 0.0338(4) 0.7499(2) 0.49988(19) 0.0528(8) Uani 1 1 d . . . . .
H10 H -0.060196 0.752913 0.520716 0.063 Uiso 1 1 calc R U . . .
C11 C 0.0168(4) 0.7369(2) 0.42928(19) 0.0521(8) Uani 1 1 d . . . . .
H11 H -0.088442 0.731413 0.402823 0.063 Uiso 1 1 calc R U . . .
C12 C 0.1550(3) 0.7320(2) 0.39675(16) 0.0446(7) Uani 1 1 d . . . . .
H12 H 0.143615 0.723050 0.348832 0.054 Uiso 1 1 calc R U . . .
C13 C 0.3106(3) 0.74071(19) 0.43761(16) 0.0401(6) Uani 1 1 d . . . . .
C14 C 0.5993(3) 0.6704(2) 0.53674(15) 0.0441(6) Uani 1 1 d . . . . .
C15 C 0.6747(4) 0.6116(3) 0.58945(18) 0.0559(8) Uani 1 1 d . . . . .
H15 H 0.668970 0.626101 0.635633 0.067 Uiso 1 1 calc R U . . .
C16 C 0.7586(5) 0.5313(3) 0.5735(2) 0.0669(10) Uani 1 1 d . . . . .
H16 H 0.809524 0.491760 0.609299 0.080 Uiso 1 1 calc R U . . .
C17 C 0.7686(4) 0.5084(2) 0.5056(2) 0.0632(9) Uani 1 1 d . . . . .
H17 H 0.825903 0.453813 0.495854 0.076 Uiso 1 1 calc R U . . .
C18 C 0.6929(4) 0.5668(2) 0.45127(18) 0.0512(7) Uani 1 1 d . . . . .
H18 H 0.699135 0.552002 0.405204 0.061 Uiso 1 1 calc R U . . .
C19 C 0.6080(3) 0.64775(19) 0.46750(15) 0.0410(6) Uani 1 1 d . . . . .
C20 C 0.6277(4) 0.5919(2) 0.25851(16) 0.0507(7) Uani 1 1 d . . . . .
C21 C 0.6193(5) 0.4939(3) 0.2570(2) 0.0658(9) Uani 1 1 d . . . . .
H21 H 0.521694 0.463217 0.262714 0.079 Uiso 1 1 calc R U . . .
C22 C 0.7547(6) 0.4405(3) 0.2471(2) 0.0789(12) Uani 1 1 d . . . . .
H22 H 0.747904 0.373948 0.246691 0.095 Uiso 1 1 calc R U . . .
C23 C 0.9016(5) 0.4846(3) 0.2377(2) 0.0720(11) Uani 1 1 d . . . . .
C24 C 1.0480(6) 0.4258(5) 0.2257(3) 0.116(2) Uani 1 1 d . . . . .
H00A H 1.032859 0.405857 0.177826 0.174 Uiso 1 1 calc R U . . .
H00B H 1.057606 0.370266 0.255290 0.174 Uiso 1 1 calc R U . . .
H00C H 1.146876 0.463624 0.236279 0.174 Uiso 1 1 calc R U . . .
C25 C 0.9070(4) 0.5833(3) 0.2395(2) 0.0734(11) Uani 1 1 d . . . . .
H25 H 1.004184 0.614321 0.233674 0.088 Uiso 1 1 calc R U . . .
C26 C 0.7733(4) 0.6369(3) 0.24953(19) 0.0600(8) Uani 1 1 d . . . . .
H26 H 0.780089 0.703511 0.250320 0.072 Uiso 1 1 calc R U . . .

loop_
_atom_site_aniso_label
_atom_site_aniso_U_11
_atom_site_aniso_U_22
_atom_site_aniso_U_33
_atom_site_aniso_U_23
_atom_site_aniso_U_13
_atom_site_aniso_U_12
S1 0.0465(5) 0.0819(6) 0.0498(5) -0.0147(4) 0.0074(3) 0.0081(4)
P1 0.0337(4) 0.0392(4) 0.0459(4) -0.0016(3) 0.0098(3) 0.0022(3)
O1 0.0567(15) 0.105(2) 0.116(2) -0.0466(19) 0.0387(15) -0.0308(15)
O2 0.107(2) 0.144(3) 0.0461(14) -0.0044(17) 0.0039(14) 0.050(2)
N1 0.0576(16) 0.0489(14) 0.0557(16) -0.0007(11) 0.0179(12) 0.0068(12)
C1 0.0302(13) 0.0361(14) 0.0587(17) -0.0024(12) 0.0097(11) 0.0036(10)
C2 0.0431(16) 0.0432(16) 0.069(2) 0.0027(14) 0.0172(14) 0.0045(12)
C3 0.0525(19) 0.0400(17) 0.097(3) 0.0022(17) 0.0196(18) -0.0057(14)
C4 0.0490(18) 0.0420(17) 0.092(3) -0.0133(16) 0.0042(16) -0.0064(14)
C5 0.0430(16) 0.0496(17) 0.0603(18) -0.0116(14) 0.0033(13) 0.0018(13)
C6 0.0288(13) 0.0398(14) 0.0566(17) -0.0020(12) 0.0074(11) 0.0019(11)
C7 0.0344(14) 0.0445(15) 0.0525(16) -0.0054(12) 0.0094(12) -0.0027(11)
C8 0.0309(13) 0.0376(14) 0.0531(16) -0.0022(11) 0.0090(11) -0.0006(10)
C9 0.0436(16) 0.0472(16) 0.0553(17) -0.0039(13) 0.0174(13) 0.0002(12)
C10 0.0326(15) 0.0535(18) 0.076(2) -0.0009(15) 0.0197(14) -0.0018(12)
C11 0.0302(14) 0.0538(18) 0.071(2) -0.0010(15) 0.0039(13) -0.0002(12)
C12 0.0347(14) 0.0450(15) 0.0531(17) -0.0014(12) 0.0045(12) 0.0017(11)
C13 0.0315(13) 0.0379(14) 0.0519(16) -0.0012(11) 0.0102(11) 0.0024(10)
C14 0.0331(13) 0.0465(16) 0.0519(16) 0.0020(12) 0.0047(11) -0.0044(12)
C15 0.0515(18) 0.0574(19) 0.0572(18) 0.0095(15) 0.0047(14) -0.0029(15)
C16 0.064(2) 0.0524(19) 0.080(3) 0.0212(18) -0.0005(18) 0.0025(16)
C17 0.0540(19) 0.0375(16) 0.096(3) 0.0049(16) 0.0065(17) 0.0052(14)
C18 0.0435(16) 0.0413(15) 0.069(2) -0.0030(14) 0.0107(14) 0.0013(12)
C19 0.0320(13) 0.0363(14) 0.0547(16) 0.0018(11) 0.0070(11) -0.0022(10)
C20 0.0439(16) 0.0600(19) 0.0485(16) -0.0132(14) 0.0089(13) 0.0000(14)
C21 0.062(2) 0.063(2) 0.075(2) -0.0162(18) 0.0184(17) -0.0146(17)
C22 0.089(3) 0.053(2) 0.092(3) -0.022(2) 0.007(2) 0.008(2)
C23 0.052(2) 0.084(3) 0.076(2) -0.036(2) -0.0025(17) 0.0109(19)
C24 0.065(3) 0.131(5) 0.143(5) -0.074(4) -0.004(3) 0.028(3)
C25 0.0439(18) 0.094(3) 0.083(3) -0.034(2) 0.0142(17) -0.0132(18)
C26 0.0542(19) 0.059(2) 0.068(2) -0.0141(16) 0.0132(16) -0.0078(15)

loop_
_atom_type_symbol
_atom_type_description
_atom_type_scat_dispersion_real
_atom_type_scat_dispersion_imag
_atom_type_scat_source
C C 0.0181 0.0091 'International Tables Vol C Tables 4.2.6.8 and 6.1.1.4'
H H 0.0000 0.0000 'International Tables Vol C Tables 4.2.6.8 and 6.1.1.4'
N N 0.0311 0.0180 'International Tables Vol C Tables 4.2.6.8 and 6.1.1.4'
O O 0.0492 0.0322 'International Tables Vol C Tables 4.2.6.8 and 6.1.1.4'
P P 0.2955 0.4335 'International Tables Vol C Tables 4.2.6.8 and 6.1.1.4'
S S 0.3331 0.5567 'International Tables Vol C Tables 4.2.6.8 and 6.1.1.4'

loop_
_geom_angle_atom_site_label_1
_geom_angle_atom_site_label_2
_geom_angle_atom_site_label_3
_geom_angle
_geom_angle_site_symmetry_1
_geom_angle_site_symmetry_3
_geom_angle_publ_flag
O2 S1 O1 115.9(2) . . ?
O2 S1 N1 109.6(2) . . ?
O1 S1 N1 112.09(16) . . ?
O2 S1 C20 106.41(17) . . ?
O1 S1 C20 107.16(19) . . ?
N1 S1 C20 104.90(15) . . ?
N1 P1 C1 109.93(14) . . ?
N1 P1 C19 122.40(14) . . ?
C1 P1 C19 99.45(13) . . ?
N1 P1 C13 122.12(15) . . ?
C1 P1 C13 99.69(13) . . ?
C19 P1 C13 98.96(13) . . ?
S1 N1 P1 127.70(18) . . ?
C2 C1 C6 121.4(3) . . ?
C2 C1 P1 125.4(2) . . ?
C6 C1 P1 113.1(2) . . ?
C1 C2 C3 118.5(3) . . ?
C1 C2 H2 120.7 . . ?
C3 C2 H2 120.7 . . ?
C4 C3 C2 120.6(3) . . ?
C4 C3 H3 119.7 . . ?
C2 C3 H3 119.7 . . ?
C3 C4 C5 120.8(3) . . ?
C3 C4 H4 119.6 . . ?
C5 C4 H4 119.6 . . ?
C4 C5 C6 119.5(3) . . ?
C4 C5 H5 120.2 . . ?
C6 C5 H5 120.2 . . ?
C5 C6 C1 119.1(3) . . ?
C5 C6 C7 124.0(3) . . ?
C1 C6 C7 117.0(2) . . ?
C14 C7 C6 107.1(2) . . ?
C14 C7 C8 107.0(2) . . ?
C6 C7 C8 107.9(2) . . ?
C14 C7 H7 111.5 . . ?
C6 C7 H7 111.5 . . ?
C8 C7 H7 111.5 . . ?
C13 C8 C9 119.8(3) . . ?
C13 C8 C7 117.7(2) . . ?
C9 C8 C7 122.4(3) . . ?
C8 C9 C10 118.7(3) . . ?
C8 C9 H9 120.7 . . ?
C10 C9 H9 120.7 . . ?
C11 C10 C9 121.1(3) . . ?
C11 C10 H10 119.5 . . ?
C9 C10 H10 119.5 . . ?
C10 C11 C12 120.7(3) . . ?
C10 C11 H11 119.6 . . ?
C12 C11 H11 119.6 . . ?
C11 C12 C13 118.4(3) . . ?
C11 C12 H12 120.8 . . ?
C13 C12 H12 120.8 . . ?
C8 C13 C12 121.4(3) . . ?
C8 C13 P1 112.1(2) . . ?
C12 C13 P1 126.6(2) . . ?
C15 C14 C19 119.7(3) . . ?
C15 C14 C7 122.7(3) . . ?
C19 C14 C7 117.5(3) . . ?
C14 C15 C16 119.7(3) . . ?
C14 C15 H15 120.2 . . ?
C16 C15 H15 120.2 . . ?
C17 C16 C15 121.2(3) . . ?
C17 C16 H16 119.4 . . ?
C15 C16 H16 119.4 . . ?
C16 C17 C18 120.1(3) . . ?
C16 C17 H17 119.9 . . ?
C18 C17 H17 119.9 . . ?
C19 C18 C17 118.6(3) . . ?
C19 C18 H18 120.7 . . ?
C17 C18 H18 120.7 . . ?
C18 C19 C14 120.8(3) . . ?
C18 C19 P1 127.1(2) . . ?
C14 C19 P1 112.1(2) . . ?
C21 C20 C26 119.4(3) . . ?
C21 C20 S1 119.3(3) . . ?
C26 C20 S1 121.3(3) . . ?
C20 C21 C22 120.3(4) . . ?
C20 C21 H21 119.9 . . ?
C22 C21 H21 119.9 . . ?
C21 C22 C23 121.0(4) . . ?
C21 C22 H22 119.5 . . ?
C23 C22 H22 119.5 . . ?
C25 C23 C22 117.6(3) . . ?
C25 C23 C24 121.7(4) . . ?
C22 C23 C24 120.6(4) . . ?
C23 C24 H00A 109.5 . . ?
C23 C24 H00B 109.5 . . ?
H00A C24 H00B 109.5 . . ?
C23 C24 H00C 109.5 . . ?
H00A C24 H00C 109.5 . . ?
H00B C24 H00C 109.5 . . ?
C26 C25 C23 121.8(4) . . ?
C26 C25 H25 119.1 . . ?
C23 C25 H25 119.1 . . ?
C25 C26 C20 119.9(4) . . ?
C25 C26 H26 120.1 . . ?
C20 C26 H26 120.1 . . ?

loop_
_geom_bond_atom_site_label_1
_geom_bond_atom_site_label_2
_geom_bond_distance
_geom_bond_site_symmetry_2
_geom_bond_publ_flag
S1 O2 1.409(3) . ?
S1 O1 1.446(3) . ?
S1 N1 1.571(3) . ?
S1 C20 1.767(3) . ?
P1 N1 1.584(3) . ?
P1 C1 1.782(3) . ?
P1 C19 1.797(3) . ?
P1 C13 1.801(3) . ?
C1 C2 1.387(4) . ?
C1 C6 1.390(4) . ?
C2 C3 1.389(5) . ?
C2 H2 0.9300 . ?
C3 C4 1.370(5) . ?
C3 H3 0.9300 . ?
C4 C5 1.389(5) . ?
C4 H4 0.9300 . ?
C5 C6 1.390(4) . ?
C5 H5 0.9300 . ?
C6 C7 1.542(4) . ?
C7 C14 1.537(4) . ?
C7 C8 1.551(4) . ?
C7 H7 0.9800 . ?
C8 C13 1.387(4) . ?
C8 C9 1.389(4) . ?
C9 C10 1.398(5) . ?
C9 H9 0.9300 . ?
C10 C11 1.370(5) . ?
C10 H10 0.9300 . ?
C11 C12 1.389(4) . ?
C11 H11 0.9300 . ?
C12 C13 1.390(4) . ?
C12 H12 0.9300 . ?
C14 C15 1.375(4) . ?
C14 C19 1.398(4) . ?
C15 C16 1.378(5) . ?
C15 H15 0.9300 . ?
C16 C17 1.376(6) . ?
C16 H16 0.9300 . ?
C17 C18 1.395(5) . ?
C17 H17 0.9300 . ?
C18 C19 1.389(4) . ?
C18 H18 0.9300 . ?
C20 C21 1.368(5) . ?
C20 C26 1.385(5) . ?
C21 C22 1.376(6) . ?
C21 H21 0.9300 . ?
C22 C23 1.391(6) . ?
C22 H22 0.9300 . ?
C23 C25 1.376(6) . ?
C23 C24 1.504(6) . ?
C24 H00A 0.9600 . ?
C24 H00B 0.9600 . ?
C24 H00C 0.9600 . ?
C25 C26 1.367(5) . ?
C25 H25 0.9300 . ?
C26 H26 0.9300 . ?

loop_
_geom_torsion_atom_site_label_1
_geom_torsion_atom_site_label_2
_geom_torsion_atom_site_label_3
_geom_torsion_atom_site_label_4
_geom_torsion
_geom_torsion_site_symmetry_1
_geom_torsion_site_symmetry_2
_geom_torsion_site_symmetry_3
_geom_torsion_site_symmetry_4
_geom_torsion_publ_flag
O2 S1 N1 P1 142.8(2) . . . . ?
O1 S1 N1 P1 12.6(3) . . . . ?
C20 S1 N1 P1 -103.3(2) . . . . ?
C1 P1 N1 S1 -178.60(19) . . . . ?
C19 P1 N1 S1 65.5(3) . . . . ?
C13 P1 N1 S1 -62.6(3) . . . . ?
N1 P1 C1 C2 -2.6(3) . . . . ?
C19 P1 C1 C2 127.1(3) . . . . ?
C13 P1 C1 C2 -132.0(3) . . . . ?
N1 P1 C1 C6 -179.63(19) . . . . ?
C19 P1 C1 C6 -50.0(2) . . . . ?
C13 P1 C1 C6 50.9(2) . . . . ?
C6 C1 C2 C3 0.3(4) . . . . ?
P1 C1 C2 C3 -176.5(2) . . . . ?
C1 C2 C3 C4 -0.6(5) . . . . ?
C2 C3 C4 C5 -0.2(5) . . . . ?
C3 C4 C5 C6 1.3(5) . . . . ?
C4 C5 C6 C1 -1.6(4) . . . . ?
C4 C5 C6 C7 177.2(3) . . . . ?
C2 C1 C6 C5 0.8(4) . . . . ?
P1 C1 C6 C5 178.0(2) . . . . ?
C2 C1 C6 C7 -178.1(3) . . . . ?
P1 C1 C6 C7 -0.9(3) . . . . ?
C5 C6 C7 C14 -120.3(3) . . . . ?
C1 C6 C7 C14 58.5(3) . . . . ?
C5 C6 C7 C8 124.7(3) . . . . ?
C1 C6 C7 C8 -56.5(3) . . . . ?
C14 C7 C8 C13 -57.7(3) . . . . ?
C6 C7 C8 C13 57.3(3) . . . . ?
C14 C7 C8 C9 121.3(3) . . . . ?
C6 C7 C8 C9 -123.7(3) . . . . ?
C13 C8 C9 C10 -0.6(4) . . . . ?
C7 C8 C9 C10 -179.6(3) . . . . ?
C8 C9 C10 C11 0.3(5) . . . . ?
C9 C10 C11 C12 0.1(5) . . . . ?
C10 C11 C12 C13 -0.1(5) . . . . ?
C9 C8 C13 C12 0.6(4) . . . . ?
C7 C8 C13 C12 179.7(3) . . . . ?
C9 C8 C13 P1 -179.3(2) . . . . ?
C7 C8 C13 P1 -0.3(3) . . . . ?
C11 C12 C13 C8 -0.2(4) . . . . ?
C11 C12 C13 P1 179.7(2) . . . . ?
N1 P1 C13 C8 -171.1(2) . . . . ?
C1 P1 C13 C8 -50.0(2) . . . . ?
C19 P1 C13 C8 51.2(2) . . . . ?
N1 P1 C13 C12 9.0(3) . . . . ?
C1 P1 C13 C12 130.0(3) . . . . ?
C19 P1 C13 C12 -128.7(3) . . . . ?
C6 C7 C14 C15 120.5(3) . . . . ?
C8 C7 C14 C15 -124.0(3) . . . . ?
C6 C7 C14 C19 -58.1(3) . . . . ?
C8 C7 C14 C19 57.4(3) . . . . ?
C19 C14 C15 C16 0.3(5) . . . . ?
C7 C14 C15 C16 -178.2(3) . . . . ?
C14 C15 C16 C17 -0.1(5) . . . . ?
C15 C16 C17 C18 0.0(5) . . . . ?
C16 C17 C18 C19 -0.1(5) . . . . ?
C17 C18 C19 C14 0.3(4) . . . . ?
C17 C18 C19 P1 177.7(2) . . . . ?
C15 C14 C19 C18 -0.4(4) . . . . ?
C7 C14 C19 C18 178.2(3) . . . . ?
C15 C14 C19 P1 -178.2(2) . . . . ?
C7 C14 C19 P1 0.4(3) . . . . ?
N1 P1 C19 C18 -6.5(3) . . . . ?
C1 P1 C19 C18 -127.5(3) . . . . ?
C13 P1 C19 C18 131.0(3) . . . . ?
N1 P1 C19 C14 171.0(2) . . . . ?
C1 P1 C19 C14 50.1(2) . . . . ?
C13 P1 C19 C14 -51.4(2) . . . . ?
O2 S1 C20 C21 -109.9(3) . . . . ?
O1 S1 C20 C21 14.7(3) . . . . ?
N1 S1 C20 C21 134.0(3) . . . . ?
O2 S1 C20 C26 69.7(3) . . . . ?
O1 S1 C20 C26 -165.7(3) . . . . ?
N1 S1 C20 C26 -46.4(3) . . . . ?
C26 C20 C21 C22 0.4(6) . . . . ?
S1 C20 C21 C22 -180.0(3) . . . . ?
C20 C21 C22 C23 -0.7(6) . . . . ?
C21 C22 C23 C25 0.7(6) . . . . ?
C21 C22 C23 C24 -178.9(4) . . . . ?
C22 C23 C25 C26 -0.5(6) . . . . ?
C24 C23 C25 C26 179.1(4) . . . . ?
C23 C25 C26 C20 0.2(6) . . . . ?
C21 C20 C26 C25 -0.2(5) . . . . ?
S1 C20 C26 C25 -179.8(3) . . . . ?
